data_4069439
loop_
_publ_author_name
'Zhu, Xiancui'
'Fan, Jiaxi'
'Wu, Yunjun'
'Wang, Shaowu'
'Zhang, Lijun'
'Yang, Gaosheng'
'Wei, Yun'
'Yin, Chengwei'
'Zhu, Hong'
'Wu, Shihong'
'Zhang, Hongtao'

_publ_section_title
;
 Synthesis, Characterization, Selective Catalytic Activity, and Reactivity
 of Rare Earth Metal Amides with Different Metal&#x2212;Nitrogen Bonds
;
_journal_issue 13
_journal_name_full Organometallics
_journal_page_first 3882
_journal_paper_doi 10.1021/om900191j
_journal_volume 28
_journal_year 2009
_chemical_formula_sum 'C36 H45 N3 O3'
_chemical_formula_weight 567.75
_chemical_name_systematic
; 
 ? 
;
_space_group_IT_number 2
_symmetry_cell_setting triclinic
_symmetry_space_group_name_Hall '-P 1'
_symmetry_space_group_name_H-M 'P -1'
_atom_sites_solution_hydrogens geom
_atom_sites_solution_primary direct
_atom_sites_solution_secondary difmap
_audit_creation_method SHELXL-97
_cell_angle_alpha 95.2830(10)
_cell_angle_beta 95.2780(10)
_cell_angle_gamma 95.2710(10)
_cell_formula_units_Z 2
_cell_length_a 11.5136(10)
_cell_length_b 11.5146(10)
_cell_length_c 11.5136(10)
_cell_measurement_temperature 293(2)
_cell_volume 1505.7(2)
_computing_structure_refinement 'SHELXL-97 (Sheldrick, 1997)'
_computing_structure_solution 'SHELXS-97 (Sheldrick, 1990)'
_diffrn_ambient_temperature 293(2)
_diffrn_measured_fraction_theta_full 0.975
_diffrn_measured_fraction_theta_max 0.975
_diffrn_radiation_monochromator graphite
_diffrn_radiation_source 'fine-focus sealed tube'
_diffrn_radiation_type MoK\a
_diffrn_radiation_wavelength 0.71073
_diffrn_reflns_av_R_equivalents 0.0204
_diffrn_reflns_av_sigmaI/netI 0.0355
_diffrn_reflns_limit_h_max 14
_diffrn_reflns_limit_h_min -14
_diffrn_reflns_limit_k_max 14
_diffrn_reflns_limit_k_min -14
_diffrn_reflns_limit_l_max 14
_diffrn_reflns_limit_l_min -14
_diffrn_reflns_number 13048
_diffrn_reflns_theta_full 27.47
_diffrn_reflns_theta_max 27.47
_diffrn_reflns_theta_min 1.79
_exptl_absorpt_coefficient_mu 0.079
_exptl_crystal_density_diffrn 1.252
_exptl_crystal_density_method 'not measured'
_exptl_crystal_F_000 612
_refine_diff_density_max 0.518
_refine_diff_density_min -0.462
_refine_diff_density_rms 0.060
_refine_ls_extinction_coef 0.005(4)
_refine_ls_extinction_expression Fc^*^=kFc[1+0.001xFc^2^\l^3^/sin(2\q)]^-1/4^
_refine_ls_extinction_method SHELXL
_refine_ls_goodness_of_fit_ref 1.054
_refine_ls_hydrogen_treatment mixed
_refine_ls_matrix_type full
_refine_ls_number_parameters 386
_refine_ls_number_reflns 6708
_refine_ls_number_restraints 0
_refine_ls_restrained_S_all 1.054
_refine_ls_R_factor_all 0.1324
_refine_ls_R_factor_gt 0.0869
_refine_ls_shift/su_max 3.996
_refine_ls_shift/su_mean 0.113
_refine_ls_structure_factor_coef Fsqd
_refine_ls_weighting_details 'calc w=1/[\s^2^(Fo^2^)+(0.1482P)^2^+0.8643P] where P=(Fo^2^+2Fc^2^)/3'
_refine_ls_weighting_scheme calc
_refine_ls_wR_factor_gt 0.2503
_refine_ls_wR_factor_ref 0.2954
_reflns_number_gt 3902
_reflns_number_total 6708
_reflns_threshold_expression >2sigma(I)
_cod_data_source_file om900191j_si_003.cif
_cod_data_source_block t_(12)
_cod_depositor_comments
;
The following automatic conversions were performed:

'_symmetry_cell_setting' value 'Triclinic' changed to 'triclinic'
according to /home/saulius/struct/CIF-dictionaries/cif_core.dic
dictionary named 'cif_core.dic' version 2.4.2 from 2011-04-26.

Automatic conversion script
Id: cif_fix_values 1715 2011-07-08 13:25:40Z adriana 
;
_cod_original_sg_symbol_H-M P-1
_cod_database_code 4069439

loop_
_symmetry_equiv_pos_as_xyz
'x, y, z'
'-x, -y, -z'

loop_
_atom_site_label
_atom_site_type_symbol
_atom_site_fract_x
_atom_site_fract_y
_atom_site_fract_z
_atom_site_U_iso_or_equiv
_atom_site_adp_type
_atom_site_occupancy
_atom_site_symmetry_multiplicity
_atom_site_calc_flag
_atom_site_refinement_flags
C7 C 0.7501(2) 0.4148(2) 0.0850(2) 0.0428(6) Uani 1 1 d .
C8 C 0.8467(3) 0.4944(3) 0.0834(3) 0.0552(8) Uani 1 1 d .
H8 H 0.9119 0.4946 0.1375 0.066 Uiso 1 1 calc R
C6 C 0.6532(3) 0.4170(3) 0.0058(3) 0.0554(8) Uani 1 1 d .
H6 H 0.5877 0.3634 0.0061 0.067 Uiso 1 1 calc R
C5 C 0.6542(3) 0.4993(3) -0.0738(3) 0.0655(9) Uani 1 1 d .
H5 H 0.5880 0.5013 -0.1261 0.079 Uiso 1 1 calc R
C4 C 0.7499(4) 0.5783(3) -0.0784(3) 0.0668(10) Uani 1 1 d .
C9 C 0.8457(3) 0.5738(3) 0.0006(3) 0.0662(10) Uani 1 1 d .
H9 H 0.9120 0.6259 -0.0017 0.079 Uiso 1 1 calc R
C2 C 0.7483(7) 0.6683(4) -0.1678(4) 0.128(3) Uani 1 1 d .
H2 H 0.6637 0.6706 -0.1656 0.154 Uiso 1 1 calc R
C1 C 0.7310(7) 0.6218(5) -0.2848(4) 0.138(3) Uani 1 1 d .
H1A H 0.7283 0.6844 -0.3342 0.208 Uiso 1 1 calc R
H1B H 0.6583 0.5722 -0.2983 0.208 Uiso 1 1 calc R
H1C H 0.7944 0.5767 -0.3025 0.208 Uiso 1 1 calc R
N2 N 0.82982(19) 0.1706(2) 0.25022(19) 0.0405(5) Uani 1 1 d .
N1 N 0.74997(19) 0.3297(2) 0.17046(19) 0.0410(5) Uani 1 1 d .
N3 N 0.6704(2) 0.25000(19) 0.3298(2) 0.0415(5) Uani 1 1 d .
C10 C 0.8331(2) 0.2500(2) 0.1668(2) 0.0423(6) Uani 1 1 d .
C20 C 0.7501(2) 0.1668(2) 0.3333(2) 0.0412(6) Uani 1 1 d .
C30 C 0.6666(2) 0.3332(2) 0.2496(2) 0.0420(6) Uani 1 1 d .
O1 O 0.5957(2) 0.4039(2) 0.2500(2) 0.0616(7) Uani 1 1 d .
O3 O 0.7501(2) 0.0960(2) 0.4041(2) 0.0617(7) Uani 1 1 d .
O2 O 0.9042(2) 0.2501(2) 0.0961(2) 0.0617(7) Uani 1 1 d .
C11 C 0.9150(2) 0.0850(2) 0.2500(2) 0.0433(6) Uani 1 1 d .
C19 C 0.9939(3) 0.0829(3) 0.3467(3) 0.0557(8) Uani 1 1 d .
H19 H 0.9933 0.1364 0.4122 0.067 Uiso 1 1 calc R
C12 C 0.9169(3) 0.0059(3) 0.1536(3) 0.0554(8) Uani 1 1 d .
H12 H 0.8631 0.0061 0.0883 0.067 Uiso 1 1 calc R
C14 C 1.0783(3) -0.0785(3) 0.2500(4) 0.0662(10) Uani 1 1 d .
C13 C 0.9992(3) -0.0740(3) 0.1542(4) 0.0673(10) Uani 1 1 d .
H13 H 1.0011 -0.1262 0.0879 0.081 Uiso 1 1 calc R
C18 C 1.0744(3) 0.0007(3) 0.3459(3) 0.0674(10) Uani 1 1 d .
H18 H 1.1271 -0.0009 0.4119 0.081 Uiso 1 1 calc R
C21 C 0.5851(2) 0.2500(2) 0.4151(2) 0.0423(6) Uani 1 1 d .
C22 C 0.5059(3) 0.1531(3) 0.4170(3) 0.0554(8) Uani 1 1 d .
H22 H 0.5065 0.0877 0.3634 0.066 Uiso 1 1 calc R
C29 C 0.5830(3) 0.3466(3) 0.4939(3) 0.0555(8) Uani 1 1 d .
H29 H 0.6365 0.4121 0.4934 0.067 Uiso 1 1 calc R
C23 C 0.4259(3) 0.1539(3) 0.4988(3) 0.0657(10) Uani 1 1 d .
H23 H 0.3734 0.0879 0.5005 0.079 Uiso 1 1 calc R
C28 C 0.5008(3) 0.3456(4) 0.5740(3) 0.0664(10) Uani 1 1 d .
H28 H 0.4991 0.4116 0.6266 0.080 Uiso 1 1 calc R
C24 C 0.4217(3) 0.2500(4) 0.5783(3) 0.0668(10) Uani 1 1 d .
C17 C 1.1220(5) -0.2841(4) 0.2316(7) 0.142(3) Uani 1 1 d .
H17A H 1.1842 -0.3333 0.2227 0.213 Uiso 1 1 calc R
H17B H 1.0675 -0.2963 0.1623 0.213 Uiso 1 1 calc R
H17C H 1.0822 -0.3034 0.2981 0.213 Uiso 1 1 calc R
C16 C 1.2841(4) -0.1221(5) 0.2687(7) 0.140(3) Uani 1 1 d .
H16A H 1.3319 -0.1823 0.2906 0.210 Uiso 1 1 calc R
H16B H 1.2924 -0.0595 0.3309 0.210 Uiso 1 1 calc R
H16C H 1.3087 -0.0926 0.1987 0.210 Uiso 1 1 calc R
C15 C 1.1679(4) -0.1684(4) 0.2486(7) 0.128(2) Uani 1 1 d .
H15 H 1.1702 -0.1664 0.1639 0.153 Uiso 1 1 calc R
C26 C 0.3777(5) 0.2687(7) 0.7842(4) 0.141(3) Uani 1 1 d .
H26A H 0.3150 0.2623 0.8335 0.211 Uiso 1 1 calc R
H26B H 0.4197 0.3454 0.8000 0.211 Uiso 1 1 calc R
H26C H 0.4301 0.2106 0.7999 0.211 Uiso 1 1 calc R
C27 C 0.2154(4) 0.2315(7) 0.6220(5) 0.140(3) Uani 1 1 d .
H27A H 0.1660 0.2351 0.6848 0.209 Uiso 1 1 calc R
H27B H 0.2015 0.1555 0.5785 0.209 Uiso 1 1 calc R
H27C H 0.1979 0.2904 0.5709 0.209 Uiso 1 1 calc R
C25 C 0.3321(4) 0.2513(7) 0.6679(4) 0.129(3) Uani 1 1 d .
H25 H 0.3299 0.3359 0.6657 0.155 Uiso 1 1 calc R
C3 C 0.7688(7) 0.7849(4) -0.1213(5) 0.137(3) Uani 1 1 d .
H3A H 0.7671 0.8345 -0.1839 0.205 Uiso 1 1 calc R
H3B H 0.8442 0.7977 -0.0766 0.205 Uiso 1 1 calc R
H3C H 0.7092 0.8029 -0.0713 0.205 Uiso 1 1 calc R
C36 C 0.533(2) 0.0891(13) -0.003(2) 0.357(14) Uani 1 1 d .
H36A H 0.5734 0.1510 -0.0405 0.429 Uiso 1 1 calc R
H36B H 0.4695 0.1216 0.0347 0.429 Uiso 1 1 calc R
C31 C 0.988(2) 0.487(2) 0.4055(12) 0.367(14) Uani 1 1 d .
H31A H 0.9692 0.5172 0.3310 0.440 Uiso 1 1 calc R
H31B H 1.0450 0.4310 0.3944 0.440 Uiso 1 1 calc R
C33 C 0.961(2) 0.4162(16) 0.5075(16) 0.387(16) Uani 1 1 d .
H33A H 1.0238 0.3752 0.4788 0.465 Uiso 1 1 calc R
H33B H 0.9130 0.3615 0.5472 0.465 Uiso 1 1 calc R
C34 C 0.517(2) 0.008(2) 0.0946(13) 0.377(15) Uani 1 1 d .
H34A H 0.4578 0.0610 0.1094 0.453 Uiso 1 1 calc R
H34B H 0.5399 -0.0240 0.1672 0.453 Uiso 1 1 calc R
C32 C 0.9066(9) 0.4400(18) 0.4321(15) 0.307(11) Uani 1 1 d .
H32A H 0.8476 0.4912 0.4524 0.368 Uiso 1 1 calc R
H32B H 0.8730 0.3737 0.3774 0.368 Uiso 1 1 calc R
C35 C 0.5950(9) 0.0573(17) 0.0639(16) 0.306(11) Uani 1 1 d .
H35A H 0.6346 0.1187 0.1212 0.367 Uiso 1 1 calc R
H35B H 0.6502 0.0077 0.0316 0.367 Uiso 1 1 calc R

loop_
_atom_site_aniso_label
_atom_site_aniso_U_11
_atom_site_aniso_U_22
_atom_site_aniso_U_33
_atom_site_aniso_U_23
_atom_site_aniso_U_13
_atom_site_aniso_U_12
C7 0.0453(15) 0.0429(15) 0.0431(14) 0.0108(12) 0.0076(11) 0.0107(12)
C8 0.0550(18) 0.0533(18) 0.0569(18) 0.0129(15) 0.0017(14) 0.0003(14)
C6 0.0527(18) 0.0558(19) 0.0575(19) 0.0148(15) -0.0024(14) 0.0031(14)
C5 0.080(2) 0.059(2) 0.056(2) 0.0146(16) -0.0111(17) 0.0091(18)
C4 0.106(3) 0.0482(18) 0.0467(18) 0.0154(14) 0.0028(18) 0.0035(19)
C9 0.082(2) 0.0540(19) 0.063(2) 0.0151(16) 0.0120(18) -0.0093(18)
C2 0.257(8) 0.063(3) 0.060(3) 0.031(2) -0.007(4) -0.003(4)
C1 0.256(8) 0.104(4) 0.060(3) 0.034(3) 0.026(4) 0.008(5)
N2 0.0418(12) 0.0429(12) 0.0405(12) 0.0098(10) 0.0080(9) 0.0142(10)
N1 0.0421(12) 0.0419(12) 0.0426(12) 0.0121(10) 0.0096(10) 0.0103(10)
N3 0.0434(12) 0.0410(12) 0.0441(12) 0.0107(10) 0.0125(10) 0.0107(10)
C10 0.0438(15) 0.0443(15) 0.0416(14) 0.0096(12) 0.0084(11) 0.0104(12)
C20 0.0447(15) 0.0412(14) 0.0402(14) 0.0075(11) 0.0085(11) 0.0099(12)
C30 0.0420(14) 0.0415(14) 0.0453(15) 0.0094(12) 0.0089(11) 0.0101(12)
O1 0.0640(14) 0.0623(14) 0.0702(15) 0.0260(11) 0.0261(11) 0.0305(11)
O3 0.0709(15) 0.0628(14) 0.0631(14) 0.0293(11) 0.0258(11) 0.0274(12)
O2 0.0650(14) 0.0706(15) 0.0621(14) 0.0270(12) 0.0299(11) 0.0299(12)
C11 0.0442(15) 0.0436(15) 0.0454(15) 0.0089(12) 0.0082(12) 0.0129(12)
C19 0.0584(19) 0.0544(18) 0.0541(18) 0.0013(15) -0.0016(15) 0.0165(15)
C12 0.0583(19) 0.0543(18) 0.0537(18) -0.0005(14) 0.0024(15) 0.0156(15)
C14 0.0468(18) 0.0448(17) 0.107(3) 0.0000(18) 0.0025(18) 0.0167(14)
C13 0.063(2) 0.057(2) 0.082(3) -0.0090(18) 0.0090(19) 0.0182(17)
C18 0.057(2) 0.063(2) 0.082(3) 0.0133(19) -0.0106(18) 0.0171(17)
C21 0.0433(15) 0.0454(15) 0.0412(14) 0.0082(12) 0.0099(11) 0.0112(12)
C22 0.0558(18) 0.0528(18) 0.0580(19) 0.0013(15) 0.0163(15) 0.0024(15)
C29 0.0565(19) 0.0535(18) 0.0568(19) -0.0011(15) 0.0158(15) 0.0043(15)
C23 0.056(2) 0.079(2) 0.061(2) 0.0084(18) 0.0154(16) -0.0101(17)
C28 0.064(2) 0.080(2) 0.0549(19) -0.0114(18) 0.0155(16) 0.0123(19)
C24 0.0481(18) 0.105(3) 0.0464(17) 0.0017(18) 0.0137(14) 0.0013(19)
C17 0.101(4) 0.061(3) 0.268(9) 0.027(4) 0.007(5) 0.033(3)
C16 0.058(3) 0.098(4) 0.269(8) 0.008(5) 0.028(4) 0.033(3)
C15 0.060(3) 0.062(3) 0.258(8) -0.001(4) -0.004(4) 0.031(2)
C26 0.103(4) 0.265(8) 0.059(3) 0.028(4) 0.033(3) 0.010(5)
C27 0.063(3) 0.256(8) 0.105(4) 0.006(5) 0.034(3) 0.031(4)
C25 0.062(3) 0.261(8) 0.061(3) -0.004(4) 0.029(2) -0.003(4)
C3 0.251(8) 0.061(3) 0.104(4) 0.031(3) 0.006(5) 0.031(4)
C36 0.48(3) 0.206(13) 0.32(2) 0.090(13) -0.23(3) -0.127(16)
C31 0.36(2) 0.51(3) 0.153(10) 0.020(16) -0.024(14) -0.26(2)
C33 0.54(3) 0.305(18) 0.231(17) 0.090(13) -0.23(2) -0.22(2)
C34 0.44(3) 0.45(3) 0.172(12) 0.034(17) -0.017(16) -0.27(3)
C32 0.114(7) 0.52(3) 0.282(19) 0.203(19) -0.062(8) -0.085(11)
C35 0.114(7) 0.47(3) 0.33(2) 0.235(19) -0.074(9) -0.072(10)

loop_
_atom_type_symbol
_atom_type_description
_atom_type_scat_dispersion_real
_atom_type_scat_dispersion_imag
_atom_type_scat_source
C C 0.0033 0.0016 'International Tables Vol C Tables 4.2.6.8 and 6.1.1.4'
H H 0.0000 0.0000 'International Tables Vol C Tables 4.2.6.8 and 6.1.1.4'
N N 0.0061 0.0033 'International Tables Vol C Tables 4.2.6.8 and 6.1.1.4'
O O 0.0106 0.0060 'International Tables Vol C Tables 4.2.6.8 and 6.1.1.4'

loop_
_geom_angle_atom_site_label_1
_geom_angle_atom_site_label_2
_geom_angle_atom_site_label_3
_geom_angle
_geom_angle_site_symmetry_3
C8 C7 C6 119.7(3) .
C8 C7 N1 120.1(3) .
C6 C7 N1 120.2(3) .
C7 C8 C9 119.3(3) .
C7 C6 C5 119.4(3) .
C4 C5 C6 122.0(3) .
C5 C4 C9 117.6(3) .
C5 C4 C2 120.7(4) .
C9 C4 C2 121.7(4) .
C4 C9 C8 122.0(3) .
C3 C2 C1 129.1(4) .
C3 C2 C4 115.5(4) .
C1 C2 C4 115.3(4) .
C10 N2 C20 124.4(2) .
C10 N2 C11 117.9(2) .
C20 N2 C11 117.8(2) .
C30 N1 C10 124.4(2) .
C30 N1 C7 117.8(2) .
C10 N1 C7 117.7(2) .
C20 N3 C30 124.3(2) .
C20 N3 C21 117.8(2) .
C30 N3 C21 117.8(2) .
O2 C10 N1 122.2(2) .
O2 C10 N2 122.1(2) .
N1 C10 N2 115.7(2) .
O3 C20 N2 122.2(2) .
O3 C20 N3 122.2(2) .
N2 C20 N3 115.6(2) .
O1 C30 N1 122.5(2) .
O1 C30 N3 121.9(2) .
N1 C30 N3 115.6(2) .
C12 C11 C19 119.7(3) .
C12 C11 N2 120.3(3) .
C19 C11 N2 120.0(3) .
C11 C19 C18 119.6(3) .
C11 C12 C13 119.6(3) .
C18 C14 C13 117.8(3) .
C18 C14 C15 121.6(4) .
C13 C14 C15 120.7(4) .
C14 C13 C12 121.8(3) .
C14 C18 C19 121.6(3) .
C29 C21 C22 119.8(3) .
C29 C21 N3 120.1(3) .
C22 C21 N3 120.0(3) .
C23 C22 C21 119.5(3) .
C21 C29 C28 119.4(3) .
C24 C23 C22 121.7(3) .
C24 C28 C29 121.8(3) .
C28 C24 C23 117.7(3) .
C28 C24 C25 120.7(4) .
C23 C24 C25 121.6(4) .
C17 C15 C16 129.0(4) .
C17 C15 C14 115.6(4) .
C16 C15 C14 115.3(4) .
C26 C25 C27 128.5(4) .
C26 C25 C24 115.8(4) .
C27 C25 C24 115.7(4) .
C35 C36 C34 111.3(19) 2_655
C32 C31 C33 113(2) 2_766
C32 C33 C31 116(2) 2_766
C35 C34 C36 109.9(19) 2_655
C33 C32 C31 87.5(14) .
C36 C35 C34 87.1(15) .

loop_
_geom_bond_atom_site_label_1
_geom_bond_atom_site_label_2
_geom_bond_distance
_geom_bond_site_symmetry_2
C7 C8 1.377(4) .
C7 C6 1.378(4) .
C7 N1 1.452(3) .
C8 C9 1.380(4) .
C6 C5 1.378(4) .
C5 C4 1.370(5) .
C4 C9 1.372(5) .
C4 C2 1.527(5) .
C2 C3 1.389(7) .
C2 C1 1.392(7) .
N2 C10 1.386(3) .
N2 C20 1.387(3) .
N2 C11 1.453(3) .
N1 C30 1.384(3) .
N1 C10 1.386(3) .
N3 C20 1.386(3) .
N3 C30 1.391(3) .
N3 C21 1.451(3) .
C10 O2 1.208(3) .
C20 O3 1.205(3) .
C30 O1 1.204(3) .
C11 C12 1.372(4) .
C11 C19 1.375(4) .
C19 C18 1.384(4) .
C12 C13 1.380(4) .
C14 C18 1.373(5) .
C14 C13 1.372(5) .
C14 C15 1.527(5) .
C21 C29 1.372(4) .
C21 C22 1.378(4) .
C22 C23 1.377(4) .
C29 C28 1.382(4) .
C23 C24 1.376(5) .
C28 C24 1.370(5) .
C24 C25 1.525(5) .
C17 C15 1.377(7) .
C16 C15 1.385(7) .
C26 C25 1.382(7) .
C27 C25 1.388(7) .
C36 C35 1.115(15) .
C36 C34 1.50(2) 2_655
C31 C32 1.115(15) .
C31 C33 1.47(2) 2_766
C33 C32 1.092(15) .
C33 C31 1.47(2) 2_766
C34 C35 1.121(16) .
C34 C36 1.50(2) 2_655
